data_4329162
loop_
_publ_author_name
'Xu Zhang'
'Jin-Yun Wang'
'Jun Ni'
'Li-Yi Zhang'
'Zhong-Ning Chen'

_publ_section_title
;
 Vapochromic and Mechanochromic Phosphorescence Materials Based on a
 Platinum(II) Complex with 4-Trifluoromethylphenylacetylide
;
_journal_name_full 'Inorganic Chemistry'
_journal_page_first 5569
_journal_page_last 5579
_journal_paper_doi 10.1021/ic202421d
_journal_volume 51
_journal_year 2012
_chemical_formula_sum 'C42 H40 F6 N2 O Pt Si2'
_chemical_formula_weight 954.03
_chemical_name_systematic
; 
 ? 
;
_space_group_IT_number 15
_symmetry_cell_setting monoclinic
_symmetry_space_group_name_Hall '-C 2yc'
_symmetry_space_group_name_H-M 'C 1 2/c 1'
_atom_sites_solution_hydrogens geom
_atom_sites_solution_primary direct
_atom_sites_solution_secondary difmap
_audit_creation_method SHELXL-97
_cell_angle_alpha 90.00
_cell_angle_beta 105.179(8)
_cell_angle_gamma 90.00
_cell_formula_units_Z 8
_cell_length_a 17.388(7)
_cell_length_b 39.549(15)
_cell_length_c 13.504(6)
_cell_measurement_temperature 293(2)
_cell_volume 8962(6)
_computing_structure_refinement 'SHELXL-97 (Sheldrick, 1997)'
_computing_structure_solution 'SHELXS-97 (Sheldrick, 1990)'
_diffrn_ambient_temperature 293(2)
_diffrn_measured_fraction_theta_full 0.973
_diffrn_measured_fraction_theta_max 0.973
_diffrn_radiation_monochromator graphite
_diffrn_radiation_source 'fine-focus sealed tube'
_diffrn_radiation_type MoK\a
_diffrn_radiation_wavelength 0.71073
_diffrn_reflns_av_R_equivalents 0.0872
_diffrn_reflns_av_sigmaI/netI 0.0769
_diffrn_reflns_limit_h_max 20
_diffrn_reflns_limit_h_min -20
_diffrn_reflns_limit_k_max 47
_diffrn_reflns_limit_k_min -47
_diffrn_reflns_limit_l_max 16
_diffrn_reflns_limit_l_min -16
_diffrn_reflns_number 29291
_diffrn_reflns_theta_full 25.25
_diffrn_reflns_theta_max 25.25
_diffrn_reflns_theta_min 2.27
_exptl_absorpt_coefficient_mu 3.241
_exptl_absorpt_correction_T_max 0.723
_exptl_absorpt_correction_T_min 0.230
_exptl_absorpt_correction_type multi-scan
_exptl_crystal_colour Red
_exptl_crystal_density_diffrn 1.414
_exptl_crystal_description Needle
_exptl_crystal_F_000 3792
_exptl_crystal_size_max 0.40
_exptl_crystal_size_mid 0.10
_exptl_crystal_size_min 0.10
_refine_diff_density_max 1.652
_refine_diff_density_min -1.992
_refine_diff_density_rms 0.095
_refine_ls_extinction_method none
_refine_ls_goodness_of_fit_ref 1.035
_refine_ls_hydrogen_treatment constr
_refine_ls_matrix_type full
_refine_ls_number_parameters 760
_refine_ls_number_reflns 7903
_refine_ls_number_restraints 2991
_refine_ls_restrained_S_all 0.933
_refine_ls_R_factor_all 0.0927
_refine_ls_R_factor_gt 0.0733
_refine_ls_shift/su_max 0.009
_refine_ls_shift/su_mean 0.001
_refine_ls_structure_factor_coef Fsqd
_refine_ls_weighting_details 'calc w=1/[\s^2^(Fo^2^)+(0.1216P)^2^+0.0000P] where P=(Fo^2^+2Fc^2^)/3'
_refine_ls_weighting_scheme calc
_refine_ls_wR_factor_gt 0.1900
_refine_ls_wR_factor_ref 0.2118
_reflns_number_gt 5934
_reflns_number_total 7903
_reflns_threshold_expression >2sigma(I)
_cod_data_source_file ic202421d_si_002_3.cif
_cod_data_source_block 6_THF
_cod_original_cell_volume 8963(6)
_cod_database_code 4329162

loop_
_symmetry_equiv_pos_as_xyz
'x, y, z'
'-x, y, -z+1/2'
'x+1/2, y+1/2, z'
'-x+1/2, y+1/2, -z+1/2'
'-x, -y, -z'
'x, -y, z-1/2'
'-x+1/2, -y+1/2, -z'
'x+1/2, -y+1/2, z-1/2'

loop_
_atom_site_label
_atom_site_type_symbol
_atom_site_fract_x
_atom_site_fract_y
_atom_site_fract_z
_atom_site_U_iso_or_equiv
_atom_site_adp_type
_atom_site_occupancy
_atom_site_symmetry_multiplicity
_atom_site_calc_flag
_atom_site_refinement_flags
_atom_site_disorder_assembly
_atom_site_disorder_group
Pt1 Pt 0.029933(17) 0.466031(9) 0.64548(2) 0.0754(9) Uani 1 1 d . . .
Si1 Si 0.1226(7) 0.6729(2) 0.7038(6) 0.110(3) Uani 0.478(14) 1 d PD A 1
C13 C 0.0835(14) 0.6922(5) 0.8049(14) 0.138(7) Uani 0.478(14) 1 d PDU A 1
H13A H 0.1045 0.7146 0.8188 0.207 Uiso 0.478(14) 1 calc PR A 1
H13B H 0.0993 0.6788 0.8662 0.207 Uiso 0.478(14) 1 calc PR A 1
H13C H 0.0264 0.6931 0.7824 0.207 Uiso 0.478(14) 1 calc PR A 1
C14 C 0.1119(15) 0.7007(5) 0.5924(15) 0.144(8) Uani 0.478(14) 1 d PDU A 1
H14A H 0.1323 0.7228 0.6151 0.217 Uiso 0.478(14) 1 calc PR A 1
H14B H 0.0566 0.7025 0.5563 0.217 Uiso 0.478(14) 1 calc PR A 1
H14C H 0.1412 0.6915 0.5475 0.217 Uiso 0.478(14) 1 calc PR A 1
C15 C 0.2253(10) 0.6575(6) 0.7542(15) 0.119(6) Uani 0.478(14) 1 d PDU A 1
H15A H 0.2601 0.6763 0.7779 0.178 Uiso 0.478(14) 1 calc PR A 1
H15B H 0.2419 0.6459 0.7008 0.178 Uiso 0.478(14) 1 calc PR A 1
H15C H 0.2274 0.6422 0.8101 0.178 Uiso 0.478(14) 1 calc PR A 1
Si1B Si 0.1748(6) 0.65904(18) 0.7239(5) 0.103(3) Uani 0.522(14) 1 d PD A 2
C13B C 0.1549(13) 0.6759(5) 0.8419(12) 0.141(7) Uani 0.522(14) 1 d PDU A 2
H13D H 0.1969 0.6910 0.8748 0.211 Uiso 0.522(14) 1 calc PR A 2
H13E H 0.1523 0.6575 0.8875 0.211 Uiso 0.522(14) 1 calc PR A 2
H13F H 0.1050 0.6878 0.8249 0.211 Uiso 0.522(14) 1 calc PR A 2
C14B C 0.1565(13) 0.6908(5) 0.6209(14) 0.132(7) Uani 0.522(14) 1 d PDU A 2
H14D H 0.1974 0.7078 0.6372 0.199 Uiso 0.522(14) 1 calc PR A 2
H14E H 0.1055 0.7012 0.6144 0.199 Uiso 0.522(14) 1 calc PR A 2
H14F H 0.1571 0.6801 0.5574 0.199 Uiso 0.522(14) 1 calc PR A 2
C15B C 0.2743(10) 0.6400(4) 0.7476(14) 0.123(6) Uani 0.522(14) 1 d PDU A 2
H15D H 0.3140 0.6569 0.7741 0.184 Uiso 0.522(14) 1 calc PR A 2
H15E H 0.2817 0.6312 0.6844 0.184 Uiso 0.522(14) 1 calc PR A 2
H15F H 0.2792 0.6220 0.7965 0.184 Uiso 0.522(14) 1 calc PR A 2
Si2 Si -0.3649(4) 0.32955(15) 0.4727(6) 0.121(3) Uani 0.557(10) 1 d PD B 1
C18 C -0.3229(12) 0.2885(3) 0.4764(15) 0.159(7) Uani 0.557(10) 1 d PDU B 1
H18A H -0.3648 0.2721 0.4548 0.239 Uiso 0.557(10) 1 calc PR B 1
H18B H -0.2927 0.2834 0.5451 0.239 Uiso 0.557(10) 1 calc PR B 1
H18C H -0.2885 0.2877 0.4312 0.239 Uiso 0.557(10) 1 calc PR B 1
C19 C -0.4329(12) 0.3366(4) 0.3500(13) 0.167(8) Uani 0.557(10) 1 d PDU B 1
H19A H -0.4727 0.3191 0.3364 0.251 Uiso 0.557(10) 1 calc PR B 1
H19B H -0.4045 0.3362 0.2980 0.251 Uiso 0.557(10) 1 calc PR B 1
H19C H -0.4582 0.3582 0.3497 0.251 Uiso 0.557(10) 1 calc PR B 1
C20 C -0.4178(13) 0.3331(5) 0.5692(16) 0.170(7) Uani 0.557(10) 1 d PDU B 1
H20A H -0.4622 0.3179 0.5539 0.254 Uiso 0.557(10) 1 calc PR B 1
H20B H -0.4366 0.3559 0.5707 0.254 Uiso 0.557(10) 1 calc PR B 1
H20C H -0.3828 0.3276 0.6348 0.254 Uiso 0.557(10) 1 calc PR B 1
Si2B Si -0.3229(8) 0.3208(3) 0.5526(9) 0.157(5) Uani 0.443(10) 1 d PD B 2
C18B C -0.2490(14) 0.2888(6) 0.597(2) 0.176(9) Uani 0.443(10) 1 d PDU B 2
H18D H -0.2740 0.2687 0.6131 0.264 Uiso 0.443(10) 1 calc PR B 2
H18E H -0.2104 0.2967 0.6567 0.264 Uiso 0.443(10) 1 calc PR B 2
H18F H -0.2230 0.2839 0.5438 0.264 Uiso 0.443(10) 1 calc PR B 2
C19B C -0.3833(15) 0.3090(7) 0.4288(15) 0.168(8) Uani 0.443(10) 1 d PDU B 2
H19D H -0.4104 0.2882 0.4341 0.252 Uiso 0.443(10) 1 calc PR B 2
H19E H -0.3501 0.3060 0.3827 0.252 Uiso 0.443(10) 1 calc PR B 2
H19F H -0.4218 0.3264 0.4031 0.252 Uiso 0.443(10) 1 calc PR B 2
C20B C -0.3841(16) 0.3233(9) 0.640(2) 0.185(9) Uani 0.443(10) 1 d PDU B 2
H20D H -0.4025 0.3011 0.6510 0.277 Uiso 0.443(10) 1 calc PR B 2
H20E H -0.4291 0.3376 0.6115 0.277 Uiso 0.443(10) 1 calc PR B 2
H20F H -0.3537 0.3325 0.7039 0.277 Uiso 0.443(10) 1 calc PR B 2
N1 N -0.0165(4) 0.51432(15) 0.6188(4) 0.0777(18) Uani 1 1 d . D .
N2 N -0.0891(4) 0.45560(16) 0.5841(4) 0.0665(16) Uani 1 1 d . D .
C1 C 0.0250(6) 0.5437(3) 0.6384(6) 0.090(2) Uani 1 1 d U . .
H1A H 0.0799 0.5427 0.6659 0.108 Uiso 1 1 calc R D .
C2 C -0.0108(7) 0.5747(2) 0.6192(7) 0.099(2) Uani 1 1 d U D .
C3 C -0.0892(7) 0.5768(2) 0.5791(7) 0.101(2) Uani 1 1 d U . .
H3A H -0.1140 0.5978 0.5656 0.121 Uiso 1 1 calc R D .
C4 C -0.1339(7) 0.5466(2) 0.5573(7) 0.098(2) Uani 1 1 d U D .
H4A H -0.1890 0.5471 0.5318 0.118 Uiso 1 1 calc R . .
C5 C -0.0949(5) 0.5177(2) 0.5743(6) 0.080(2) Uani 1 1 d U . .
C6 C -0.1374(5) 0.4835(2) 0.5555(6) 0.079(2) Uani 1 1 d U D .
C7 C -0.2171(5) 0.4797(2) 0.5082(6) 0.084(2) Uani 1 1 d U . .
H7A H -0.2479 0.4985 0.4824 0.100 Uiso 1 1 calc R D .
C8 C -0.2513(5) 0.4483(2) 0.4991(6) 0.088(2) Uani 1 1 d U D .
H8A H -0.3059 0.4459 0.4713 0.106 Uiso 1 1 calc R . .
C9 C -0.2044(5) 0.4206(2) 0.5313(6) 0.083(2) Uani 1 1 d U . .
C10 C -0.1241(5) 0.4250(2) 0.5728(6) 0.0788(19) Uani 1 1 d U D .
H10A H -0.0925 0.4060 0.5940 0.095 Uiso 1 1 calc R . .
C11 C 0.0353(5) 0.6054(2) 0.6464(5) 0.089(2) Uani 1 1 d U . .
C12 C 0.0856(8) 0.6288(3) 0.6717(9) 0.131(3) Uani 1 1 d U A .
C16 C -0.2423(6) 0.3876(3) 0.5237(8) 0.104(3) Uani 1 1 d U B .
C17 C -0.2812(7) 0.3611(3) 0.5188(10) 0.130(3) Uani 1 1 d U . .
C21 C 0.0637(6) 0.4194(3) 0.6600(7) 0.094(2) Uani 1 1 d U C .
C22 C 0.0788(6) 0.3890(3) 0.6613(7) 0.100(2) Uani 1 1 d U . .
C23 C 0.0925(9) 0.3559(2) 0.6585(10) 0.114(3) Uani 0.567(6) 1 d PGU C 1
C24 C 0.1435(8) 0.3406(3) 0.7433(9) 0.129(3) Uani 0.567(6) 1 d PGU C 1
H24A H 0.1721 0.3538 0.7976 0.155 Uiso 0.567(6) 1 calc PR C 1
C25 C 0.1516(8) 0.3056(3) 0.7470(9) 0.138(3) Uani 0.567(6) 1 d PGU C 1
H25A H 0.1856 0.2954 0.8038 0.165 Uiso 0.567(6) 1 calc PR C 1
C26 C 0.1087(9) 0.2860(2) 0.6659(11) 0.138(3) Uani 0.567(6) 1 d PGDU C 1
C27 C 0.0578(8) 0.3013(3) 0.5811(9) 0.140(3) Uani 0.567(6) 1 d PGU C 1
H27A H 0.0292 0.2881 0.5268 0.168 Uiso 0.567(6) 1 calc PR C 1
C28 C 0.0497(8) 0.3362(3) 0.5774(8) 0.126(3) Uani 0.567(6) 1 d PGU C 1
H28A H 0.0156 0.3465 0.5206 0.151 Uiso 0.567(6) 1 calc PR C 1
C29 C 0.1094(8) 0.2469(3) 0.6462(10) 0.147(4) Uani 0.567(6) 1 d PDU C 1
F1 F 0.0821(9) 0.2327(4) 0.7201(10) 0.186(5) Uani 0.567(6) 1 d PDU C 1
F2 F 0.1854(8) 0.2368(5) 0.6600(12) 0.191(5) Uani 0.567(6) 1 d PDU C 1
F3 F 0.0680(10) 0.2337(4) 0.5564(10) 0.177(5) Uani 0.567(6) 1 d PDU C 1
C23B C 0.0890(12) 0.3486(3) 0.6623(14) 0.119(3) Uani 0.433(6) 1 d PGU C 2
C24B C 0.1466(10) 0.3380(4) 0.6146(14) 0.127(3) Uani 0.433(6) 1 d PGU C 2
H24B H 0.1791 0.3538 0.5944 0.153 Uiso 0.433(6) 1 calc PR C 2
C25B C 0.1556(11) 0.3037(4) 0.5970(13) 0.137(3) Uani 0.433(6) 1 d PGU C 2
H25B H 0.1942 0.2966 0.5651 0.165 Uiso 0.433(6) 1 calc PR C 2
C26B C 0.1071(12) 0.2801(3) 0.6272(14) 0.138(3) Uani 0.433(6) 1 d PGDU C 2
C27B C 0.0495(11) 0.2907(4) 0.6750(15) 0.142(3) Uani 0.433(6) 1 d PGU C 2
H27B H 0.0170 0.2749 0.6952 0.170 Uiso 0.433(6) 1 calc PR C 2
C28B C 0.0405(11) 0.3249(5) 0.6925(14) 0.130(3) Uani 0.433(6) 1 d PGU C 2
H28B H 0.0020 0.3320 0.7245 0.156 Uiso 0.433(6) 1 calc PR C 2
C29B C 0.1305(10) 0.2425(3) 0.6258(11) 0.151(4) Uani 0.433(6) 1 d PDU C 2
F1B F 0.1853(11) 0.2336(6) 0.7106(13) 0.178(5) Uani 0.433(6) 1 d PDU C 2
F2B F 0.1579(12) 0.2368(5) 0.5445(12) 0.183(5) Uani 0.433(6) 1 d PDU C 2
F3B F 0.0649(10) 0.2247(5) 0.6187(16) 0.169(5) Uani 0.433(6) 1 d PDU C 2
C30 C 0.139(2) 0.4858(7) 0.693(3) 0.090(3) Uani 0.474(6) 1 d PU D 1
C31 C 0.1993(15) 0.5026(6) 0.730(2) 0.097(3) Uani 0.474(6) 1 d PU D 1
C32 C 0.2729(6) 0.5224(3) 0.7721(12) 0.097(3) Uani 0.474(6) 1 d PGU D 1
C33 C 0.2728(6) 0.5574(3) 0.7622(12) 0.100(3) Uani 0.474(6) 1 d PGU D 1
H33A H 0.2263 0.5686 0.7286 0.119 Uiso 0.474(6) 1 calc PR D 1
C34 C 0.3423(8) 0.5757(3) 0.8025(11) 0.108(3) Uani 0.474(6) 1 d PGU D 1
H34A H 0.3423 0.5991 0.7959 0.130 Uiso 0.474(6) 1 calc PR D 1
C35 C 0.4119(7) 0.5589(4) 0.8527(11) 0.111(3) Uani 0.474(6) 1 d PGDU D 1
C36 C 0.4120(7) 0.5239(4) 0.8626(12) 0.113(3) Uani 0.474(6) 1 d PGU D 1
H36A H 0.4585 0.5127 0.8962 0.135 Uiso 0.474(6) 1 calc PR D 1
C37 C 0.3425(8) 0.5057(3) 0.8223(12) 0.106(3) Uani 0.474(6) 1 d PGU D 1
H37A H 0.3426 0.4823 0.8289 0.128 Uiso 0.474(6) 1 calc PR D 1
C38 C 0.4913(7) 0.5774(3) 0.9050(9) 0.116(4) Uani 0.474(6) 1 d PDU D 1
F4 F 0.4844(8) 0.6086(4) 0.8699(10) 0.159(5) Uani 0.474(6) 1 d PDU D 1
F5 F 0.5030(9) 0.5774(4) 1.0052(9) 0.161(5) Uani 0.474(6) 1 d PDU D 1
F6 F 0.5509(9) 0.5617(4) 0.8807(14) 0.155(5) Uani 0.474(6) 1 d PDU D 1
C30B C 0.142(2) 0.4779(7) 0.704(3) 0.089(3) Uani 0.526(6) 1 d PU D 2
C31B C 0.2061(13) 0.4878(5) 0.7360(18) 0.094(3) Uani 0.526(6) 1 d PU D 2
C32B C 0.2853(5) 0.5019(3) 0.7818(11) 0.095(3) Uani 0.526(6) 1 d PGU D 2
C33B C 0.2956(6) 0.5367(3) 0.7779(11) 0.104(3) Uani 0.526(6) 1 d PGU D 2
H33B H 0.2523 0.5506 0.7494 0.125 Uiso 0.526(6) 1 calc PR D 2
C34B C 0.3708(7) 0.5508(3) 0.8167(11) 0.113(3) Uani 0.526(6) 1 d PGU D 2
H34B H 0.3777 0.5741 0.8141 0.136 Uiso 0.526(6) 1 calc PR D 2
C35B C 0.4356(6) 0.5301(3) 0.8593(11) 0.115(3) Uani 0.526(6) 1 d PGDU D 2
C36B C 0.4252(6) 0.4953(3) 0.8631(11) 0.111(3) Uani 0.526(6) 1 d PGU D 2
H36B H 0.4686 0.4814 0.8916 0.134 Uiso 0.526(6) 1 calc PR D 2
C37B C 0.3501(7) 0.4812(3) 0.8244(11) 0.104(3) Uani 0.526(6) 1 d PGU D 2
H37B H 0.3432 0.4579 0.8270 0.125 Uiso 0.526(6) 1 calc PR D 2
C38B C 0.5209(7) 0.5451(4) 0.8966(11) 0.123(4) Uani 0.526(6) 1 d PDU D 2
F4B F 0.5307(11) 0.5738(5) 0.8506(14) 0.159(5) Uani 0.526(6) 1 d PDU D 2
F5B F 0.5400(7) 0.5488(4) 0.9971(10) 0.149(4) Uani 0.526(6) 1 d PDU D 2
F6B F 0.5754(9) 0.5236(4) 0.8845(14) 0.164(5) Uani 0.526(6) 1 d PDU D 2
O01 O -0.004(4) 0.043(2) 0.359(4) 0.432(19) Uani 0.474(6) 1 d PDU D 1
C01 C 0.016(5) 0.076(2) 0.337(6) 0.420(17) Uani 0.474(6) 1 d PDU D 1
H01A H -0.0205 0.0924 0.3543 0.504 Uiso 0.474(6) 1 calc PR D 1
H01B H 0.0143 0.0787 0.2654 0.504 Uiso 0.474(6) 1 calc PR D 1
C02 C 0.101(5) 0.082(2) 0.405(7) 0.419(17) Uani 0.474(6) 1 d PDU D 1
H02A H 0.1305 0.0969 0.3714 0.503 Uiso 0.474(6) 1 calc PR D 1
H02B H 0.1001 0.0914 0.4707 0.503 Uiso 0.474(6) 1 calc PR D 1
C03 C 0.137(4) 0.046(3) 0.417(7) 0.416(17) Uani 0.474(6) 1 d PDU D 1
H03A H 0.1570 0.0406 0.4885 0.499 Uiso 0.474(6) 1 calc PR D 1
H03B H 0.1792 0.0446 0.3829 0.499 Uiso 0.474(6) 1 calc PR D 1
C04 C 0.066(5) 0.0238(16) 0.365(6) 0.419(17) Uani 0.474(6) 1 d PDU D 1
H04A H 0.0694 0.0176 0.2964 0.503 Uiso 0.474(6) 1 calc PR D 1
H04B H 0.0666 0.0033 0.4043 0.503 Uiso 0.474(6) 1 calc PR D 1
O01B O 0.090(4) 0.0899(17) 0.296(4) 0.429(18) Uani 0.526(6) 1 d PDU D 2
C01B C 0.060(3) 0.1177(19) 0.343(6) 0.419(17) Uani 0.526(6) 1 d PDU D 2
H01C H 0.0236 0.1097 0.3817 0.502 Uiso 0.526(6) 1 calc PR D 2
H01D H 0.0309 0.1333 0.2905 0.502 Uiso 0.526(6) 1 calc PR D 2
C02B C 0.132(5) 0.1351(14) 0.413(6) 0.418(17) Uani 0.526(6) 1 d PDU D 2
H02C H 0.1439 0.1561 0.3837 0.502 Uiso 0.526(6) 1 calc PR D 2
H02D H 0.1232 0.1397 0.4800 0.502 Uiso 0.526(6) 1 calc PR D 2
C03B C 0.199(3) 0.109(2) 0.422(5) 0.417(17) Uani 0.526(6) 1 d PDU D 2
H03C H 0.2272 0.1054 0.4931 0.500 Uiso 0.526(6) 1 calc PR D 2
H03D H 0.2373 0.1174 0.3857 0.500 Uiso 0.526(6) 1 calc PR D 2
C04B C 0.157(5) 0.0774(14) 0.372(6) 0.419(17) Uani 0.526(6) 1 d PDU D 2
H04C H 0.1917 0.0642 0.3409 0.503 Uiso 0.526(6) 1 calc PR D 2
H04D H 0.1408 0.0635 0.4221 0.503 Uiso 0.526(6) 1 calc PR D 2

loop_
_atom_site_aniso_label
_atom_site_aniso_U_11
_atom_site_aniso_U_22
_atom_site_aniso_U_33
_atom_site_aniso_U_23
_atom_site_aniso_U_13
_atom_site_aniso_U_12
Pt1 0.0681(9) 0.0968(9) 0.0611(9) -0.01186(12) 0.0163(3) -0.00678(13)
Si1 0.120(6) 0.080(4) 0.132(5) -0.018(4) 0.038(5) -0.017(4)
C13 0.151(15) 0.110(12) 0.153(14) -0.048(11) 0.043(13) -0.033(11)
C14 0.168(16) 0.110(13) 0.149(14) 0.013(11) 0.030(13) -0.052(12)
C15 0.124(13) 0.106(12) 0.132(12) -0.017(10) 0.042(11) -0.026(11)
Si1B 0.130(8) 0.078(4) 0.100(4) -0.005(3) 0.027(4) -0.031(5)
C13B 0.166(14) 0.116(11) 0.137(12) -0.021(10) 0.033(11) -0.053(11)
C14B 0.128(13) 0.102(11) 0.166(14) 0.011(11) 0.035(12) -0.025(11)
C15B 0.131(12) 0.088(10) 0.136(12) 0.004(9) 0.010(10) -0.029(9)
Si2 0.108(4) 0.104(4) 0.148(6) -0.027(4) 0.029(4) -0.044(3)
C18 0.168(14) 0.104(11) 0.183(14) 0.009(10) 0.008(12) -0.059(10)
C19 0.163(15) 0.102(11) 0.198(16) -0.006(11) -0.020(13) -0.055(11)
C20 0.176(14) 0.165(13) 0.163(15) -0.004(13) 0.036(12) -0.074(12)
Si2B 0.184(10) 0.140(7) 0.150(9) -0.039(6) 0.049(8) -0.074(7)
C18B 0.205(17) 0.139(14) 0.169(16) -0.002(14) 0.023(15) -0.065(14)
C19B 0.171(15) 0.130(14) 0.187(16) 0.010(13) 0.019(14) -0.064(13)
C20B 0.198(17) 0.165(16) 0.184(17) 0.003(15) 0.038(16) -0.048(15)
N1 0.103(5) 0.073(4) 0.060(3) -0.012(3) 0.027(3) -0.013(3)
N2 0.063(3) 0.076(3) 0.057(3) -0.010(3) 0.010(3) -0.002(3)
C1 0.106(5) 0.099(4) 0.072(4) -0.021(3) 0.036(4) -0.029(4)
C2 0.142(6) 0.085(4) 0.078(4) -0.024(4) 0.046(4) -0.036(4)
C3 0.138(6) 0.090(4) 0.086(4) -0.003(4) 0.050(4) -0.024(4)
C4 0.131(5) 0.083(4) 0.083(4) -0.019(4) 0.030(4) -0.020(4)
C5 0.082(4) 0.101(4) 0.061(4) -0.022(3) 0.028(3) -0.001(4)
C6 0.091(4) 0.077(4) 0.072(4) -0.011(3) 0.024(3) -0.006(3)
C7 0.083(4) 0.080(4) 0.082(4) 0.000(3) 0.011(4) 0.008(3)
C8 0.084(4) 0.087(4) 0.088(4) -0.003(4) 0.011(4) -0.002(4)
C9 0.084(4) 0.082(4) 0.084(4) -0.016(3) 0.023(4) -0.015(3)
C10 0.084(4) 0.077(4) 0.074(4) -0.006(3) 0.020(3) -0.013(3)
C11 0.119(6) 0.098(5) 0.069(4) -0.025(3) 0.055(4) -0.038(4)
C12 0.177(7) 0.118(6) 0.107(5) -0.015(5) 0.054(5) -0.062(5)
C16 0.099(5) 0.096(5) 0.119(6) -0.015(4) 0.029(5) -0.009(4)
C17 0.128(6) 0.112(6) 0.152(7) -0.020(5) 0.040(5) -0.028(5)
C21 0.085(4) 0.115(5) 0.079(4) -0.001(4) 0.017(3) 0.013(4)
C22 0.098(5) 0.113(5) 0.088(4) 0.005(4) 0.022(4) 0.020(4)
C23 0.114(6) 0.107(5) 0.111(5) 0.014(5) 0.012(5) 0.026(5)
C24 0.136(6) 0.113(5) 0.120(6) 0.011(5) 0.001(5) 0.029(5)
C25 0.145(6) 0.116(5) 0.132(6) 0.017(5) 0.003(5) 0.028(5)
C26 0.145(6) 0.113(5) 0.138(6) 0.017(5) 0.005(5) 0.027(5)
C27 0.149(6) 0.119(5) 0.135(6) 0.011(5) 0.006(5) 0.020(5)
C28 0.133(6) 0.110(5) 0.120(5) 0.011(5) 0.004(5) 0.024(5)
C29 0.151(6) 0.125(6) 0.148(6) 0.024(6) 0.007(6) 0.023(6)
F1 0.200(9) 0.146(8) 0.187(9) 0.017(8) 0.004(8) 0.009(7)
F2 0.198(9) 0.152(8) 0.190(10) 0.031(9) -0.005(9) 0.053(8)
F3 0.202(9) 0.125(8) 0.177(9) 0.021(7) 0.003(8) 0.013(8)
C23B 0.120(6) 0.112(6) 0.116(6) 0.012(5) 0.012(5) 0.024(5)
C24B 0.135(6) 0.112(5) 0.125(6) 0.015(5) 0.016(5) 0.022(5)
C25B 0.149(6) 0.114(6) 0.135(6) 0.017(5) 0.011(5) 0.028(5)
C26B 0.145(6) 0.115(6) 0.137(6) 0.015(5) 0.005(5) 0.027(5)
C27B 0.149(6) 0.119(6) 0.141(6) 0.017(5) 0.008(6) 0.023(5)
C28B 0.136(6) 0.116(6) 0.127(6) 0.013(5) 0.014(5) 0.022(5)
C29B 0.157(7) 0.126(7) 0.151(7) 0.018(6) 0.004(7) 0.028(6)
F1B 0.198(9) 0.130(8) 0.176(10) 0.044(9) -0.003(9) 0.049(8)
F2B 0.206(10) 0.130(9) 0.191(10) 0.010(9) 0.011(10) 0.021(9)
F3B 0.190(9) 0.128(9) 0.168(10) 0.010(9) 0.009(9) 0.012(8)
C30 0.073(5) 0.113(6) 0.086(6) -0.006(6) 0.022(5) -0.013(6)
C31 0.080(5) 0.115(6) 0.093(5) 0.003(6) 0.018(5) -0.014(6)
C32 0.077(5) 0.119(6) 0.095(5) 0.006(5) 0.020(5) -0.016(5)
C33 0.079(5) 0.115(6) 0.102(5) 0.004(5) 0.018(5) -0.015(5)
C34 0.084(5) 0.119(6) 0.113(5) 0.003(5) 0.011(5) -0.014(5)
C35 0.083(5) 0.128(6) 0.113(5) 0.006(5) 0.011(5) -0.018(5)
C36 0.086(5) 0.126(6) 0.115(5) 0.005(5) 0.009(5) -0.016(5)
C37 0.086(5) 0.121(6) 0.106(5) 0.004(5) 0.012(5) -0.013(5)
C38 0.088(6) 0.132(7) 0.123(6) 0.008(6) 0.018(6) -0.019(6)
F4 0.120(8) 0.156(9) 0.170(9) 0.026(7) -0.017(7) -0.034(7)
F5 0.126(8) 0.157(9) 0.165(8) -0.007(8) -0.021(7) -0.031(7)
F6 0.095(8) 0.171(9) 0.181(9) 0.014(9) 0.003(8) -0.038(8)
C30B 0.076(5) 0.112(6) 0.081(6) -0.008(6) 0.023(5) -0.012(6)
C31B 0.078(5) 0.114(6) 0.088(5) 0.000(6) 0.018(5) -0.016(5)
C32B 0.074(5) 0.114(6) 0.095(5) 0.004(5) 0.022(4) -0.022(5)
C33B 0.083(5) 0.119(6) 0.103(5) 0.005(5) 0.012(5) -0.012(5)
C34B 0.090(5) 0.127(6) 0.112(5) 0.005(5) 0.007(5) -0.017(5)
C35B 0.090(5) 0.127(6) 0.117(5) 0.009(5) 0.007(5) -0.020(5)
C36B 0.084(5) 0.127(6) 0.116(5) 0.005(5) 0.013(5) -0.018(5)
C37B 0.083(5) 0.119(6) 0.103(5) 0.003(5) 0.013(5) -0.015(5)
C38B 0.094(6) 0.134(7) 0.127(6) 0.010(6) 0.005(6) -0.018(6)
F4B 0.113(8) 0.171(9) 0.164(9) 0.020(8) -0.013(7) -0.023(7)
F5B 0.104(7) 0.161(8) 0.156(8) -0.015(7) -0.015(6) -0.022(7)
F6B 0.118(8) 0.176(8) 0.177(9) -0.005(8) 0.003(7) -0.030(7)
O01 0.42(3) 0.42(3) 0.44(3) 0.01(3) 0.08(3) 0.09(2)
C01 0.42(3) 0.42(3) 0.41(3) 0.00(2) 0.09(2) 0.09(2)
C02 0.42(3) 0.42(3) 0.41(3) 0.00(2) 0.09(2) 0.09(2)
C03 0.42(3) 0.41(3) 0.40(3) 0.00(2) 0.09(2) 0.09(2)
C04 0.42(3) 0.42(3) 0.41(3) 0.00(2) 0.09(2) 0.09(2)
O01B 0.44(3) 0.42(3) 0.41(3) -0.01(2) 0.08(2) 0.09(2)
C01B 0.42(3) 0.42(3) 0.41(3) 0.00(2) 0.09(2) 0.09(2)
C02B 0.42(3) 0.42(3) 0.41(3) 0.00(2) 0.09(2) 0.09(2)
C03B 0.42(3) 0.41(3) 0.41(3) 0.00(2) 0.09(2) 0.09(2)
C04B 0.42(3) 0.42(3) 0.41(3) -0.01(2) 0.09(2) 0.09(2)

loop_
_atom_type_symbol
_atom_type_description
_atom_type_scat_dispersion_real
_atom_type_scat_dispersion_imag
_atom_type_scat_source
C C 0.0033 0.0016 'International Tables Vol C Tables 4.2.6.8 and 6.1.1.4'
H H 0.0000 0.0000 'International Tables Vol C Tables 4.2.6.8 and 6.1.1.4'
N N 0.0061 0.0033 'International Tables Vol C Tables 4.2.6.8 and 6.1.1.4'
O O 0.0106 0.0060 'International Tables Vol C Tables 4.2.6.8 and 6.1.1.4'
F F 0.0171 0.0103 'International Tables Vol C Tables 4.2.6.8 and 6.1.1.4'
Si Si 0.0817 0.0704 'International Tables Vol C Tables 4.2.6.8 and 6.1.1.4'
Pt Pt -1.7033 8.3905 'International Tables Vol C Tables 4.2.6.8 and 6.1.1.4'

loop_
_geom_angle_atom_site_label_1
_geom_angle_atom_site_label_2
_geom_angle_atom_site_label_3
_geom_angle
C21 Pt1 C30B 86.8(9)
C21 Pt1 C30 95.9(9)
C30B Pt1 C30 10.0(13)
C21 Pt1 N2 95.5(3)
C30B Pt1 N2 177.7(9)
C30 Pt1 N2 168.0(8)
C21 Pt1 N1 174.1(3)
C30B Pt1 N1 98.7(8)
C30 Pt1 N1 89.4(9)
N2 Pt1 N1 79.0(3)
C14 Si1 C15 112.5(5)
C14 Si1 C13 112.4(5)
C15 Si1 C13 111.9(5)
C14 Si1 C12 114.5(9)
C15 Si1 C12 91.1(9)
C13 Si1 C12 112.7(9)
C15B Si1B C14B 112.3(5)
C15B Si1B C13B 112.3(5)
C14B Si1B C13B 111.9(5)
C15B Si1B C12 116.0(8)
C14B Si1B C12 100.6(9)
C13B Si1B C12 102.9(8)
C18 Si2 C20 109.8(5)
C18 Si2 C19 109.6(5)
C20 Si2 C19 108.8(5)
C18 Si2 C17 108.6(8)
C20 Si2 C17 101.9(9)
C19 Si2 C17 117.8(8)
C20B Si2B C19B 109.0(6)
C20B Si2B C18B 108.7(6)
C19B Si2B C18B 108.7(6)
C20B Si2B C17 117.0(12)
C19B Si2B C17 99.5(11)
C18B Si2B C17 113.3(12)
C5 N1 C1 115.2(8)
C5 N1 Pt1 118.3(5)
C1 N1 Pt1 126.4(7)
C10 N2 C6 117.6(7)
C10 N2 Pt1 127.1(5)
C6 N2 Pt1 115.2(5)
N1 C1 C2 122.5(9)
C3 C2 C1 120.1(8)
C3 C2 C11 119.2(10)
C1 C2 C11 120.7(10)
C2 C3 C4 118.6(10)
C5 C4 C3 117.9(11)
C4 C5 N1 125.4(9)
C4 C5 C6 122.3(8)
N1 C5 C6 112.0(8)
C7 C6 N2 120.5(7)
C7 C6 C5 123.9(8)
N2 C6 C5 115.4(7)
C8 C7 C6 120.3(8)
C7 C8 C9 119.3(8)
C8 C9 C10 119.0(7)
C8 C9 C16 118.5(8)
C10 C9 C16 122.5(8)
N2 C10 C9 122.9(8)
C12 C11 C2 170.1(12)
C11 C12 Si1 157.2(13)
C11 C12 Si1B 170.3(13)
Si1 C12 Si1B 31.4(3)
C17 C16 C9 173.6(11)
C16 C17 Si2B 162.8(12)
C16 C17 Si2 159.4(12)
Si2B C17 Si2 36.8(4)
C22 C21 Pt1 173.7(9)
C21 C22 C23 177.3(12)
C21 C22 C23B 174.0(12)
C23 C22 C23B 5.0(12)
C22 C23 C24 119.0(9)
C22 C23 C28 120.6(10)
C24 C23 C28 120.0
C25 C24 C23 120.0
C24 C25 C26 120.0
C27 C26 C25 120.0
C27 C26 C29 108.7(9)
C25 C26 C29 131.2(9)
C28 C27 C26 120.0
C27 C28 C23 120.0
F1 C29 F3 107.5(7)
F1 C29 F2 107.4(8)
F3 C29 F2 106.5(7)
F1 C29 C26 105.6(12)
F3 C29 C26 120.6(12)
F2 C29 C26 108.6(13)
C24B C23B C28B 120.0
C24B C23B C22 112.8(13)
C28B C23B C22 126.6(13)
C25B C24B C23B 120.0
C24B C25B C26B 120.0
C27B C26B C25B 120.0
C27B C26B C29B 121.4(15)
C25B C26B C29B 117.5(15)
C26B C27B C28B 120.0
C27B C28B C23B 120.0
F3B C29B F2B 109.9(8)
F3B C29B F1B 109.3(8)
F2B C29B F1B 109.6(8)
F3B C29B C26B 106.8(15)
F2B C29B C26B 109.1(15)
F1B C29B C26B 112.0(15)
C31 C30 Pt1 168(3)
C30 C31 C32 178(3)
C33 C32 C37 120.0
C33 C32 C31 120.6(12)
C37 C32 C31 119.4(12)
C32 C33 C34 120.0
C33 C34 C35 120.0
C36 C35 C34 120.0
C36 C35 C38 116.5(10)
C34 C35 C38 123.5(10)
C35 C36 C37 120.0
C36 C37 C32 120.0
F5 C38 F4 110.2(7)
F5 C38 F6 109.5(7)
F4 C38 F6 110.8(7)
F5 C38 C35 110.2(10)
F4 C38 C35 106.9(11)
F6 C38 C35 109.1(12)
C31B C30B Pt1 174(2)
C30B C31B C32B 176(3)
C33B C32B C37B 120.0
C33B C32B C31B 118.6(11)
C37B C32B C31B 121.4(11)
C32B C33B C34B 120.0
C33B C34B C35B 120.0
C36B C35B C34B 120.0
C36B C35B C38B 119.3(10)
C34B C35B C38B 120.6(10)
C35B C36B C37B 120.0
C36B C37B C32B 120.0
F6B C38B F5B 101.7(15)
F6B C38B F4B 108.1(15)
F5B C38B F4B 111.1(15)
F6B C38B C35B 111.6(13)
F5B C38B C35B 109.7(10)
F4B C38B C35B 113.9(13)
C04 O01 C01 104(2)
O01 C01 C02 105(2)
C03 C02 C01 103.4(17)
C02 C03 C04 103.6(16)
O01 C04 C03 107(2)
C04B O01B C01B 106(2)
O01B C01B C02B 106(2)
C03B C02B C01B 103.8(15)
C02B C03B C04B 104.3(18)
O01B C04B C03B 104(2)

loop_
_geom_bond_atom_site_label_1
_geom_bond_atom_site_label_2
_geom_bond_distance
Pt1 C21 1.931(10)
Pt1 C30B 1.95(4)
Pt1 C30 2.00(4)
Pt1 N2 2.060(6)
Pt1 N1 2.068(7)
Si1 C14 1.835(12)
Si1 C15 1.840(12)
Si1 C13 1.841(12)
Si1 C12 1.869(12)
Si1B C15B 1.837(11)
Si1B C14B 1.840(11)
Si1B C13B 1.841(12)
Si1B C12 1.938(12)
Si2 C18 1.777(12)
Si2 C20 1.785(13)
Si2 C19 1.788(13)
Si2 C17 1.894(12)
Si2B C20B 1.785(13)
Si2B C19B 1.788(13)
Si2B C18B 1.790(13)
Si2B C17 1.857(14)
N1 C5 1.344(10)
N1 C1 1.356(11)
N2 C10 1.344(9)
N2 C6 1.379(11)
C1 C2 1.368(15)
C2 C3 1.331(14)
C2 C11 1.450(11)
C3 C4 1.413(12)
C4 C5 1.318(14)
C5 C6 1.531(12)
C6 C7 1.374(11)
C7 C8 1.366(12)
C8 C9 1.369(11)
C9 C10 1.373(11)
C9 C16 1.452(12)
C11 C12 1.258(12)
C16 C17 1.241(14)
C21 C22 1.230(13)
C22 C23 1.331(13)
C22 C23B 1.608(15)
C23 C24 1.3900
C23 C28 1.3900
C24 C25 1.3900
C25 C26 1.3900
C26 C27 1.3900
C26 C29 1.569(9)
C27 C28 1.3900
C29 F1 1.336(9)
C29 F3 1.343(8)
C29 F2 1.346(9)
C23B C24B 1.3900
C23B C28B 1.3900
C24B C25B 1.3900
C25B C26B 1.3900
C26B C27B 1.3900
C26B C29B 1.544(9)
C27B C28B 1.3900
C29B F3B 1.323(9)
C29B F2B 1.325(9)
C29B F1B 1.331(9)
C30 C31 1.23(4)
C31 C32 1.48(2)
C32 C33 1.3900
C32 C37 1.3900
C33 C34 1.3900
C34 C35 1.3900
C35 C36 1.3900
C35 C38 1.559(9)
C36 C37 1.3900
C38 F5 1.315(8)
C38 F4 1.316(8)
C38 F6 1.322(8)
C30B C31B 1.16(4)
C31B C32B 1.46(2)
C32B C33B 1.3900
C32B C37B 1.3900
C33B C34B 1.3900
C34B C35B 1.3900
C35B C36B 1.3900
C35B C38B 1.555(9)
C36B C37B 1.3900
C38B F6B 1.316(9)
C38B F5B 1.317(9)
C38B F4B 1.326(9)
O01 C04 1.415(18)
O01 C01 1.431(19)
C01 C02 1.531(8)
C02 C03 1.525(8)
C03 C04 1.530(8)
O01B C04B 1.425(18)
O01B C01B 1.433(18)
C01B C02B 1.530(8)
C02B C03B 1.529(8)
C03B C04B 1.530(8)
